data_1531477
loop_
_publ_author_name
'Fornasini, M.L.'
'Merlo, F.'
'Palenzona, A.'
'Pani, M.'

_publ_section_title
;
 Valency changes of ytterbium in Yb Mn Ge and in the Yb Mn Si1-x Gex
 pseudo-ternary system
;
_journal_name_full 'Journal of Alloys Compd.'
_journal_page_first 120
_journal_page_last 125
_journal_volume 335
_journal_year 2002
_chemical_formula_sum 'Ge Mn Yb'
_chemical_name_systematic 'Yb Mn Ge'
_space_group_IT_number 62
_symmetry_space_group_name_Hall '-P 2ac 2n'
_symmetry_space_group_name_H-M 'P n m a'
_cell_angle_alpha 90
_cell_angle_beta 90
_cell_angle_gamma 90
_cell_formula_units_Z 4
_cell_length_a 7.266
_cell_length_b 4.296
_cell_length_c 8.014
_cell_volume 250.155
_citation_journal_id_ASTM JALCEU
_cod_data_source_file Fornasini_JALCEU_2002_417.cif
_cod_data_source_block Ge1Mn1Yb1
_cod_original_cell_volume 250.1549
_cod_original_formula_sum 'Ge1 Mn1 Yb1'
_cod_database_code 1531477

loop_
_symmetry_equiv_pos_as_xyz
x,y,z
-x+1/2,-y,z+1/2
x+1/2,-y+1/2,-z+1/2
-x,y+1/2,-z
-x,-y,-z
x-1/2,y,-z-1/2
-x-1/2,y-1/2,z-1/2
x,-y-1/2,z

loop_
_atom_site_label
_atom_site_type_symbol
_atom_site_fract_x
_atom_site_fract_y
_atom_site_fract_z
_atom_site_occupancy
_atom_site_U_iso_or_equiv
Yb1 Yb+2 0.0157 0.25 0.6799 1 0.0
Ge1 Ge-4 0.2775 0.25 0.3844 1 0.0
Mn1 Mn+2 0.1383 0.25 0.0626 1 0.0
